data_4514329
loop_
_publ_author_name
'Zhou, Chenkun'
'Tian, Yu'
'Yuan, Zhao'
'Lin, Haoran'
'Chen, Banghao'
'Clark, Ronald'
'Dilbeck, Tristan'
'Zhou, Yan'
'Hurley, Joseph'
'Neu, Jennifer'
'Besara, Tiglet'
'Siegrist, Theo'
'Djurovich, Peter'
'Ma, Biwu'

_publ_section_title
;
 Highly Efficient Broadband Yellow Phosphor Based on Zero-Dimensional Tin
 Mixed-Halide Perovskite.
;
_journal_issue 51
_journal_name_full 'ACS applied materials &amp; interfaces'
_journal_page_first 44579
_journal_page_last 44583
_journal_paper_doi 10.1021/acsami.7b12862
_journal_volume 9
_journal_year 2017
_chemical_formula_moiety 'C16 H56 Br7.06 I2.94 N8 Sn1'
_chemical_formula_sum 'C16 H56 Br7.06 I2.94 N8 Sn'
_chemical_formula_weight 1416.76
_space_group_IT_number 2
_symmetry_cell_setting triclinic
_symmetry_space_group_name_Hall '-P 1'
_symmetry_space_group_name_H-M 'P -1'
_atom_sites_solution_hydrogens difmap
_atom_sites_solution_primary direct
_cell_angle_alpha 81.643(3)
_cell_angle_beta 63.925(4)
_cell_angle_gamma 74.142(3)
_cell_formula_units_Z 1
_cell_length_a 10.4611(4)
_cell_length_b 10.4724(4)
_cell_length_c 10.7499(4)
_cell_measurement_reflns_used 6717
_cell_measurement_temperature 120
_cell_measurement_theta_max 32
_cell_measurement_theta_min 3
_cell_volume 1017.12(8)
_computing_cell_refinement 'CrysAlisPro, (Agilent, 2011)'
_computing_data_collection 'Xcalibur, (Oxford Diffraction, 2002)'
_computing_data_reduction 'CrysAlisPro, (Agilent, 2011)'
_computing_molecular_graphics 'CAMERON (Watkin et al., 1996)'
_computing_publication_material 'CRYSTALS (Betteridge et al., 2003)'
_computing_structure_refinement 'CRYSTALS (Betteridge et al., 2003)'
_computing_structure_solution 'SIR92 (Altomare et al., 1994)'
_diffrn_ambient_temperature 120
_diffrn_measured_fraction_theta_full 0.995
_diffrn_measured_fraction_theta_max 0.925
_diffrn_measurement_device Area
_diffrn_measurement_device_type 'Oxford Diffraction XCALIBUR'
_diffrn_measurement_method '\f & \w scans'
_diffrn_radiation_monochromator graphite
_diffrn_radiation_type 'Mo K\a'
_diffrn_radiation_wavelength 0.71073
_diffrn_reflns_av_R_equivalents 0.051
_diffrn_reflns_limit_h_max 15
_diffrn_reflns_limit_h_min -15
_diffrn_reflns_limit_k_max 15
_diffrn_reflns_limit_k_min -15
_diffrn_reflns_limit_l_max 15
_diffrn_reflns_limit_l_min -16
_diffrn_reflns_number 24953
_diffrn_reflns_theta_full 28.150
_diffrn_reflns_theta_max 32.356
_diffrn_reflns_theta_min 2.880
_diffrn_standards_number 0
_exptl_absorpt_coefficient_mu 9.812
_exptl_absorpt_correction_T_max 0.19
_exptl_absorpt_correction_T_min 0.09
_exptl_absorpt_correction_type analytical
_exptl_absorpt_process_details
; 
 Analytical Absorption (De Meulenaer & Tompa, 1965) 
;
_exptl_crystal_colour 'transparent yellow'
_exptl_crystal_density_diffrn 2.313
_exptl_crystal_density_method 'not measured'
_exptl_crystal_description prismatic
_exptl_crystal_F_000 660.986
_exptl_crystal_size_max 0.337
_exptl_crystal_size_mid 0.244
_exptl_crystal_size_min 0.171
_refine_diff_density_max 4.71
_refine_diff_density_min -2.51
_refine_ls_extinction_method None
_refine_ls_goodness_of_fit_ref 0.9985
_refine_ls_hydrogen_treatment mixed
_refine_ls_matrix_type full
_refine_ls_number_parameters 251
_refine_ls_number_reflns 6706
_refine_ls_number_restraints 120
_refine_ls_R_factor_all 0.0560
_refine_ls_R_factor_gt 0.0460
_refine_ls_shift/su_max 0.0002294
_refine_ls_shift/su_mean 0.0000140
_refine_ls_structure_factor_coef Fsqd
_refine_ls_weighting_details
;
 Method, part 1, Chebychev polynomial, (Watkin, 1994, Prince, 1982) 
 [weight] = 1.0/[A~0~*T~0~(x)+A~1~*T~1~(x) ... +A~n-1~]*T~n-1~(x)] 
 where A~i~ are the Chebychev coefficients listed below and x= Fcalc/Fmax 
 Method = Robust Weighting (Prince, 1982) 
 W = [weight] * [1-(deltaF/6*sigmaF)^2^]^2^ 
 A~i~ are: 
 406. 447. 151. 
;
_refine_ls_weighting_scheme calc
_refine_ls_wR_factor_all 0.0529
_refine_ls_wR_factor_gt 0.0510
_refine_ls_wR_factor_ref 0.0529
_reflns_limit_h_max 15
_reflns_limit_h_min -13
_reflns_limit_k_max 15
_reflns_limit_k_min -15
_reflns_limit_l_max 16
_reflns_limit_l_min 0
_reflns_number_gt 5675
_reflns_number_total 6717
_reflns_threshold_expression I>2.0\s(I)
_oxford_diffrn_Wilson_B_factor 0.00
_oxford_diffrn_Wilson_scale 0.00
_oxford_refine_ls_r_factor_ref 0.0560
_oxford_refine_ls_scale 2.421(12)
_oxford_reflns_number_all 6706
_oxford_reflns_threshold_expression_ref I>-3.0\s(I)
_cod_data_source_file am7b12862_si_002.cif
_cod_data_source_block DMEDASnBr7.06I2.94
_cod_original_cell_volume 1017.13(8)
_cod_original_sg_symbol_H-M 'P -1 '
_cod_original_formula_sum 'C16 H56 Br7.06 I2.94 N8 Sn1'
_cod_database_code 4514329

loop_
_symmetry_equiv_pos_as_xyz
x,y,z
-x,-y,-z

loop_
_atom_site_label
_atom_site_type_symbol
_atom_site_fract_x
_atom_site_fract_y
_atom_site_fract_z
_atom_site_U_iso_or_equiv
_atom_site_occupancy
_atom_site_adp_type
_atom_site_refinement_flags_posn
_atom_site_refinement_flags_occupancy
Sn1 Sn 1.0000 0.0000 0.0000 0.0237 1.0000 Uani S .
I11 I 0.674610(16) 0.138428(16) 0.208858(16) 0.0290 0.769(4) Uani . P
Br12 Br 0.674610(16) 0.138428(16) 0.208858(16) 0.0290 0.231(4) Uani . P
I31 I 0.856977(18) -0.213307(18) -0.018520(18) 0.0270 0.322(4) Uani . P
Br32 Br 0.856977(18) -0.213307(18) -0.018520(18) 0.0270 0.678(4) Uani . P
I21 I 1.053077(18) -0.144313(18) 0.247437(18) 0.0321 0.381(4) Uani . P
Br22 Br 1.053077(18) -0.144313(18) 0.247437(18) 0.0321 0.619(4) Uani . P
Br51 Br 0.80078(5) -0.38151(5) -0.33064(5) 0.0247 1.0000 Uani . .
Br61 Br 0.45445(5) -0.38691(5) 0.31806(5) 0.0263 1.0000 Uani . .
N7 N 1.1327(4) -0.3482(4) 0.5668(4) 0.0238 1.0000 Uani D .
C8 C 1.1698(5) -0.4283(5) 0.6775(5) 0.0253 1.0000 Uani D .
C9 C 1.1812(5) -0.5745(5) 0.6752(5) 0.0252 1.0000 Uani D .
N10 N 1.3190(4) -0.6472(4) 0.5674(4) 0.0237 1.0000 Uani D .
C11 C 1.3389(6) -0.7931(5) 0.5872(6) 0.0311 1.0000 Uani D .
C12 C 1.1051(6) -0.2024(5) 0.5826(6) 0.0308 1.0000 Uani D .
N13 N 0.6966(5) 0.4032(4) -0.0747(4) 0.0306 1.0000 Uani D .
C14 C 0.5376(5) 0.4294(5) 0.0069(5) 0.0255 1.0000 Uani D .
C15 C 0.7761(6) 0.4490(6) -0.0076(5) 0.0337 1.0000 Uani D .
C16 C 0.4581(6) -0.0316(5) 0.0693(6) 0.0329 1.0000 Uani D .
N17 N 0.3792(5) 0.0706(4) 0.1753(5) 0.0335 1.0000 Uani D .
C18 C 0.3073(7) 0.0140(6) 0.3147(6) 0.0367 1.0000 Uani D .
H81 H 1.260(2) -0.416(2) 0.670(3) 0.030(2) 1.0000 Uiso D .
H82 H 1.092(3) -0.395(2) 0.764(2) 0.030(2) 1.0000 Uiso D .
H91 H 1.176(3) -0.612(2) 0.764(2) 0.030(2) 1.0000 Uiso D .
H92 H 1.101(2) -0.585(2) 0.662(3) 0.030(2) 1.0000 Uiso D .
H111 H 1.428(3) -0.837(2) 0.518(3) 0.046(2) 1.0000 Uiso D .
H112 H 1.340(4) -0.820(3) 0.675(3) 0.046(2) 1.0000 Uiso D .
H113 H 1.260(3) -0.819(3) 0.584(4) 0.046(2) 1.0000 Uiso D .
H123 H 1.075(4) -0.153(2) 0.514(3) 0.045(2) 1.0000 Uiso D .
H122 H 1.193(3) -0.183(3) 0.574(4) 0.045(2) 1.0000 Uiso D .
H121 H 1.029(3) -0.175(3) 0.672(3) 0.045(2) 1.0000 Uiso D .
H141 H 0.520(3) 0.407(3) 0.103(2) 0.030(2) 1.0000 Uiso D .
H142 H 0.502(3) 0.374(2) -0.026(3) 0.030(2) 1.0000 Uiso D .
H153 H 0.741(4) 0.418(4) 0.085(2) 0.050(2) 1.0000 Uiso D .
H152 H 0.876(2) 0.410(4) -0.055(3) 0.050(2) 1.0000 Uiso D .
H151 H 0.754(4) 0.543(2) -0.015(4) 0.050(2) 1.0000 Uiso D .
H161 H 0.526(3) -0.101(2) 0.094(3) 0.038(2) 1.0000 Uiso D .
H162 H 0.385(3) -0.069(3) 0.064(3) 0.039(2) 1.0000 Uiso D .
H183 H 0.258(4) 0.084(2) 0.381(3) 0.055(2) 1.0000 Uiso D .
H182 H 0.379(3) -0.048(3) 0.339(3) 0.055(2) 1.0000 Uiso D .
H181 H 0.238(4) -0.031(4) 0.315(3) 0.055(2) 1.0000 Uiso D .
H101 H 1.395(2) -0.623(2) 0.566(3) 0.035(2) 1.0000 Uiso D .
H102 H 1.318(3) -0.624(2) 0.486(2) 0.035(2) 1.0000 Uiso D .
H71 H 1.202(3) -0.374(2) 0.485(2) 0.035(2) 1.0000 Uiso D .
H72 H 1.052(2) -0.366(2) 0.573(3) 0.035(2) 1.0000 Uiso D .
H131 H 0.719(3) 0.438(3) -0.161(2) 0.046(2) 1.0000 Uiso D .
H132 H 0.731(3) 0.316(2) -0.090(3) 0.046(2) 1.0000 Uiso D .
H171 H 0.445(3) 0.114(3) 0.174(3) 0.050(2) 1.0000 Uiso D .
H172 H 0.315(3) 0.133(2) 0.152(2) 0.050(2) 1.0000 Uiso D .

loop_
_atom_site_aniso_label
_atom_site_aniso_U_11
_atom_site_aniso_U_22
_atom_site_aniso_U_33
_atom_site_aniso_U_23
_atom_site_aniso_U_13
_atom_site_aniso_U_12
Sn1 0.0222(2) 0.0214(2) 0.0263(3) -0.00129(19) -0.0099(2) -0.00345(18)
I11 0.027238(16) 0.022355(16) 0.035120(16) -0.000260(16) -0.011450(16) -0.005394(16)
Br12 0.027238(16) 0.022355(16) 0.035120(16) -0.000260(16) -0.011450(16) -0.005394(16)
I31 0.029993(18) 0.022178(18) 0.026527(18) -0.002210(18) -0.009953(18) -0.005092(18)
Br32 0.029993(18) 0.022178(18) 0.026527(18) -0.002210(18) -0.009953(18) -0.005092(18)
I21 0.037203(18) 0.025238(18) 0.035376(18) -0.002860(18) -0.019800(18) -0.000818(18)
Br22 0.037203(18) 0.025238(18) 0.035376(18) -0.002860(18) -0.019800(18) -0.000818(18)
Br51 0.0228(2) 0.0299(3) 0.0243(2) 0.00416(19) -0.0113(2) -0.0106(2)
Br61 0.0211(2) 0.0354(3) 0.0226(2) -0.0055(2) -0.00724(19) -0.0081(2)
N7 0.023(2) 0.027(2) 0.020(2) -0.0048(16) -0.0064(17) -0.0048(16)
C8 0.027(3) 0.025(2) 0.021(2) 0.0030(19) -0.010(2) -0.005(2)
C9 0.022(2) 0.024(2) 0.028(3) -0.002(2) -0.009(2) -0.0048(19)
N10 0.022(2) 0.027(2) 0.023(2) -0.0010(16) -0.0083(17) -0.0085(17)
C11 0.030(3) 0.031(3) 0.037(3) -0.010(2) -0.018(2) -0.001(2)
C12 0.029(3) 0.020(2) 0.039(3) 0.005(2) -0.012(2) -0.005(2)
N13 0.031(2) 0.031(2) 0.026(2) -0.0014(18) -0.0109(19) -0.0023(19)
C14 0.025(2) 0.027(2) 0.024(2) 0.001(2) -0.013(2) 0.000(2)
C15 0.035(3) 0.042(3) 0.022(3) -0.004(2) -0.003(2) -0.019(3)
C16 0.034(3) 0.026(3) 0.040(3) 0.001(2) -0.012(3) -0.014(2)
N17 0.033(3) 0.032(2) 0.037(3) 0.002(2) -0.018(2) -0.007(2)
C18 0.045(3) 0.032(3) 0.031(3) 0.003(2) -0.012(3) -0.014(3)

loop_
_atom_type_symbol
_atom_type_scat_dispersion_real
_atom_type_scat_dispersion_imag
_atom_type_scat_Cromer_Mann_a1
_atom_type_scat_Cromer_Mann_b1
_atom_type_scat_Cromer_Mann_a2
_atom_type_scat_Cromer_Mann_b2
_atom_type_scat_Cromer_Mann_a3
_atom_type_scat_Cromer_Mann_b3
_atom_type_scat_Cromer_Mann_a4
_atom_type_scat_Cromer_Mann_b4
_atom_type_scat_Cromer_Mann_c
_atom_type_scat_source
C 0.0033 0.0016 2.3100 20.8439 1.0200 10.2075 1.5886 0.5687 0.8650 51.6512 0.2156 'International Tables Vol C 4.2.6.8 and 6.1.1.4'
H 0.0000 0.0000 0.4930 10.5109 0.3229 26.1257 0.1402 3.1424 0.0408 57.7998 0.0030 'International Tables Vol C 4.2.6.8 and 6.1.1.4'
N 0.0061 0.0033 12.2126 0.0057 3.1322 9.8933 2.0125 28.9975 1.1663 0.5826 -11.5290 'International Tables Vol C 4.2.6.8 and 6.1.1.4'
Br -0.2901 2.4595 17.1789 2.1723 5.2358 16.5796 5.6377 0.2609 3.9851 41.4328 2.9557 'International Tables Vol C 4.2.6.8 and 6.1.1.4'
Sn -0.6537 1.4246 19.1889 5.8303 19.1005 0.5031 4.4585 26.8909 2.4663 83.9572 4.7821 'International Tables Vol C 4.2.6.8 and 6.1.1.4'
I -0.4742 1.8119 20.1472 4.3470 18.9949 0.3814 7.5138 27.7660 2.2735 66.8776 4.0712 'International Tables Vol C 4.2.6.8 and 6.1.1.4'

loop_
_geom_angle_atom_site_label_1
_geom_angle_site_symmetry_1
_geom_angle_atom_site_label_2
_geom_angle_atom_site_label_3
_geom_angle_site_symmetry_3
_geom_angle
_geom_angle_publ_flag
I21 2_755 Sn1 I31 2_755 91.967(9) yes
I21 2_755 Sn1 I11 2_755 89.108(7) yes
I31 2_755 Sn1 I11 2_755 84.514(8) yes
I31 2_755 Sn1 Br22 2_755 91.967(9) yes
I11 2_755 Sn1 Br22 2_755 89.108(6) yes
I21 2_755 Sn1 Br32 2_755 91.967(9) yes
I11 2_755 Sn1 Br32 2_755 84.514(8) yes
Br22 2_755 Sn1 Br32 2_755 91.967(9) yes
I21 2_755 Sn1 Br12 2_755 89.108(7) yes
I31 2_755 Sn1 Br12 2_755 84.514(8) yes
Br22 2_755 Sn1 Br12 2_755 89.108(7) yes
Br32 2_755 Sn1 Br12 2_755 84.514(8) yes
I21 2_755 Sn1 I11 . 90.892(7) yes
I31 2_755 Sn1 I11 . 95.486(8) yes
I11 2_755 Sn1 I11 . 179.996 yes
Br22 2_755 Sn1 I11 . 90.892(7) yes
Br32 2_755 Sn1 I11 . 95.486(8) yes
I21 2_755 Sn1 Br12 . 90.892(7) yes
I31 2_755 Sn1 Br12 . 95.486(8) yes
I11 2_755 Sn1 Br12 . 179.996 yes
Br22 2_755 Sn1 Br12 . 90.892(7) yes
Br32 2_755 Sn1 Br12 . 95.486(8) yes
I21 2_755 Sn1 I31 . 88.033(9) yes
I31 2_755 Sn1 I31 . 179.996 yes
I11 2_755 Sn1 I31 . 95.486(8) yes
Br22 2_755 Sn1 I31 . 88.033(9) yes
Br32 2_755 Sn1 I31 . 179.996 yes
I21 2_755 Sn1 Br32 . 88.033(9) yes
I31 2_755 Sn1 Br32 . 179.996 yes
I11 2_755 Sn1 Br32 . 95.486(8) yes
Br22 2_755 Sn1 Br32 . 88.033(9) yes
Br32 2_755 Sn1 Br32 . 179.996 yes
I21 2_755 Sn1 I21 . 179.996 yes
I31 2_755 Sn1 I21 . 88.033(9) yes
I11 2_755 Sn1 I21 . 90.892(6) yes
Br22 2_755 Sn1 I21 . 179.996 yes
Br32 2_755 Sn1 I21 . 88.033(9) yes
I21 2_755 Sn1 Br22 . 179.996 yes
I31 2_755 Sn1 Br22 . 88.033(9) yes
I11 2_755 Sn1 Br22 . 90.892(6) yes
Br22 2_755 Sn1 Br22 . 179.996 yes
Br32 2_755 Sn1 Br22 . 88.033(9) yes
Br12 2_755 Sn1 I11 . 179.996 yes
Br12 2_755 Sn1 Br12 . 179.996 yes
Br12 2_755 Sn1 I31 . 95.486(8) yes
I11 . Sn1 I31 . 84.514(8) yes
Br12 . Sn1 I31 . 84.514(8) yes
Br12 2_755 Sn1 Br32 . 95.486(8) yes
I11 . Sn1 Br32 . 84.514(8) yes
Br12 . Sn1 Br32 . 84.514(8) yes
Br12 2_755 Sn1 I21 . 90.892(6) yes
I11 . Sn1 I21 . 89.108(6) yes
Br12 . Sn1 I21 . 89.108(6) yes
I31 . Sn1 I21 . 91.967(9) yes
Br32 . Sn1 I21 . 91.967(9) yes
Br12 2_755 Sn1 Br22 . 90.892(6) yes
I11 . Sn1 Br22 . 89.108(6) yes
Br12 . Sn1 Br22 . 89.108(6) yes
I31 . Sn1 Br22 . 91.967(9) yes
Br32 . Sn1 Br22 . 91.967(9) yes
C8 . N7 C12 . 112.3(4) yes
C8 . N7 H71 . 109.8(16) no
C12 . N7 H71 . 111.4(16) no
C8 . N7 H72 . 107.4(16) no
C12 . N7 H72 . 108.8(16) no
H71 . N7 H72 . 106.9(17) no
N7 . C8 C9 . 114.0(4) yes
N7 . C8 H81 . 109.8(15) no
C9 . C8 H81 . 108.9(15) no
N7 . C8 H82 . 106.5(15) no
C9 . C8 H82 . 107.8(15) no
H81 . C8 H82 . 109.8(17) no
C8 . C9 N10 . 114.5(4) yes
C8 . C9 H91 . 106.8(15) no
N10 . C9 H91 . 108.0(15) no
C8 . C9 H92 . 108.7(15) no
N10 . C9 H92 . 109.1(15) no
H91 . C9 H92 . 109.7(17) no
C9 . N10 C11 . 112.4(4) yes
C9 . N10 H101 . 109.6(16) no
C11 . N10 H101 . 110.5(16) no
C9 . N10 H102 . 108.8(16) no
C11 . N10 H102 . 108.9(16) no
H101 . N10 H102 . 106.4(17) no
N10 . C11 H111 . 110.7(16) no
N10 . C11 H112 . 110.0(16) no
H111 . C11 H112 . 108.3(17) no
N10 . C11 H113 . 110.2(16) no
H111 . C11 H113 . 109.2(17) no
H112 . C11 H113 . 108.3(17) no
N7 . C12 H123 . 110.7(16) no
N7 . C12 H122 . 108.6(16) no
H123 . C12 H122 . 109.9(17) no
N7 . C12 H121 . 111.1(16) no
H123 . C12 H121 . 107.5(17) no
H122 . C12 H121 . 109.0(17) no
C14 . N13 C15 . 113.7(4) yes
C14 . N13 H131 . 111.1(16) no
C15 . N13 H131 . 110.6(16) no
C14 . N13 H132 . 108.6(16) no
C15 . N13 H132 . 110.0(16) no
H131 . N13 H132 . 102.2(17) no
C14 2_665 C14 N13 . 112.6(5) yes
C14 2_665 C14 H141 . 110.0(15) no
N13 . C14 H141 . 107.7(15) no
C14 2_665 C14 H142 . 108.9(15) no
N13 . C14 H142 . 107.2(15) no
H141 . C14 H142 . 110.4(17) no
N13 . C15 H153 . 107.1(16) no
N13 . C15 H152 . 107.1(16) no
H153 . C15 H152 . 110.2(17) no
N13 . C15 H151 . 106.5(16) no
H153 . C15 H151 . 112.4(17) no
H152 . C15 H151 . 113.2(17) no
C16 2_655 C16 N17 . 109.5(5) yes
C16 2_655 C16 H161 . 109.3(16) no
N17 . C16 H161 . 110.8(15) no
C16 2_655 C16 H162 . 110.5(16) no
N17 . C16 H162 . 107.3(15) no
H161 . C16 H162 . 109.5(17) no
C16 . N17 C18 . 112.3(4) yes
C16 . N17 H171 . 108.3(16) no
C18 . N17 H171 . 109.6(16) no
C16 . N17 H172 . 109.6(16) no
C18 . N17 H172 . 111.6(16) no
H171 . N17 H172 . 105.1(17) no
N17 . C18 H183 . 109.7(16) no
N17 . C18 H182 . 109.3(16) no
H183 . C18 H182 . 109.1(17) no
N17 . C18 H181 . 109.2(16) no
H183 . C18 H181 . 110.2(17) no
H182 . C18 H181 . 109.3(17) no

loop_
_geom_bond_atom_site_label_1
_geom_bond_atom_site_label_2
_geom_bond_site_symmetry_2
_geom_bond_distance
_geom_bond_publ_flag
Sn1 I21 2_755 3.0559(2) yes
Sn1 I31 2_755 3.0799(4) yes
Sn1 I11 2_755 3.2031(2) yes
Sn1 Br22 2_755 3.0559(2) yes
Sn1 Br32 2_755 3.0799(4) yes
Sn1 Br12 2_755 3.2031(2) yes
Sn1 I11 . 3.2031(2) yes
Sn1 Br12 . 3.2031(2) yes
Sn1 I31 . 3.0799(4) yes
Sn1 Br32 . 3.0799(4) yes
Sn1 I21 . 3.0559(2) yes
Sn1 Br22 . 3.0559(2) yes
N7 C8 . 1.485(6) yes
N7 C12 . 1.495(6) yes
N7 H71 . 0.878(19) no
N7 H72 . 0.887(19) no
C8 C9 . 1.506(6) yes
C8 H81 . 0.951(19) no
C8 H82 . 0.964(19) no
C9 N10 . 1.480(6) yes
C9 H91 . 0.963(19) no
C9 H92 . 0.951(19) no
N10 C11 . 1.481(6) yes
N10 H101 . 0.891(19) no
N10 H102 . 0.875(19) no
C11 H111 . 0.946(19) no
C11 H112 . 0.952(19) no
C11 H113 . 0.956(19) no
C12 H123 . 0.954(19) no
C12 H122 . 0.951(19) no
C12 H121 . 0.959(19) no
N13 C14 . 1.466(6) yes
N13 C15 . 1.512(7) yes
N13 H131 . 0.898(19) no
N13 H132 . 0.895(19) no
C14 C14 2_665 1.493(9) yes
C14 H141 . 0.968(19) no
C14 H142 . 0.950(19) no
C15 H153 . 0.941(19) no
C15 H152 . 0.941(19) no
C15 H151 . 0.951(19) no
C16 C16 2_655 1.520(10) yes
C16 N17 . 1.474(7) yes
C16 H161 . 0.965(19) no
C16 H162 . 0.970(19) no
N17 C18 . 1.469(7) yes
N17 H171 . 0.917(19) no
N17 H172 . 0.893(19) no
C18 H183 . 0.965(19) no
C18 H182 . 0.951(19) no
C18 H181 . 0.966(19) no
